data_2010909
loop_
_publ_author_name
'Charette, Andr\'e B.'
'Gagnon, Alexandre'
'B\'elanger-Gari\'epy, Francine'

_publ_section_title
;(<i>Z</i>)-Bis{\m-[1-(2-naphthylmethyloxy)propan-2-iminato-<i>O</i>,<i>N</i>:<i>N</i>]}bis[bromobis(tetrahydrofuran-<i>O</i>)magnesium]
 ditoluene solvate
;
_journal_issue 5
_journal_name_full 'Acta Crystallographica Section C'
_journal_page_first 538
_journal_page_last 540
_journal_paper_doi 10.1107/S0108270100001281
_journal_volume 56
_journal_year 2000
_chemical_formula_iupac '[Mg2 (C14 H14 NO)2 (C4 H8 O)4  Br2 ] , 2C7 H8 '
_chemical_formula_moiety 'C44 H60 Br2 Mg2 N2 O6 , 2C7 H8 '
_chemical_formula_sum 'C58 H76 Br2 Mg2 N2 O6'
_chemical_formula_weight 1105.6
_chemical_name_systematic
;
(Z)-N-(Bromomagnesio)-1-(2-naphthylmethoxy)propan-2-imine
;
_space_group_IT_number 15
_symmetry_cell_setting monoclinic
_symmetry_space_group_name_Hall '-C 2yc'
_symmetry_space_group_name_H-M 'C 1 2/c 1'
_audit_creation_method 'SHELXL96 (Sheldrick, 1996)'
_cell_angle_alpha 90.00
_cell_angle_beta 93.32(7)
_cell_angle_gamma 90.00
_cell_formula_units_Z 4
_cell_length_a 23.12(2)
_cell_length_b 12.566(9)
_cell_length_c 19.142(10)
_cell_measurement_reflns_used 25
_cell_measurement_temperature 220(2)
_cell_measurement_theta_max 22.00
_cell_measurement_theta_min 20.00
_cell_volume 5552(7)
_computing_cell_refinement 'CAD-4 Software'
_computing_data_collection 'CAD-4 Software (Enraf-Nonius, 1989)'
_computing_data_reduction 'NRC-2, NRC-2A (Ahmed et al., 1973)'
_computing_molecular_graphics 'ORTEPII (Johnson, 1976) in NRCVAX (Gabe et al., 1989)'
_computing_publication_material 'NRCVAX (Gabe et al., 1989) and SHELXL96 (Sheldrick, 1996)'
_computing_structure_refinement 'NRCVAX (Gabe et al., 1989) and SHELXL96 (Sheldrick, 1996)'
_computing_structure_solution 'SHELXS96 (Sheldrick, 1990)'
_diffrn_ambient_temperature 220(2)
_diffrn_measurement_device_type 'Nonius CAD-4 with gas-stream cryostat'
_diffrn_measurement_method '\w/2\q scan'
_diffrn_radiation_monochromator graphite
_diffrn_radiation_source 'normal-focus xray tube'
_diffrn_radiation_type CuK\a
_diffrn_radiation_wavelength 1.54056
_diffrn_reflns_av_R_equivalents .096
_diffrn_reflns_av_sigmaI/netI .1107
_diffrn_reflns_limit_h_max 28
_diffrn_reflns_limit_h_min -28
_diffrn_reflns_limit_k_max 15
_diffrn_reflns_limit_k_min -15
_diffrn_reflns_limit_l_max 23
_diffrn_reflns_limit_l_min -23
_diffrn_reflns_number 15403
_diffrn_reflns_theta_max 69.85
_diffrn_reflns_theta_min 3.83
_diffrn_standards_decay_% 20.3
_diffrn_standards_interval_time 60
_diffrn_standards_number 5
_exptl_absorpt_coefficient_mu 2.468
_exptl_absorpt_correction_T_max .7705
_exptl_absorpt_correction_T_min .5940
_exptl_absorpt_correction_type integration
_exptl_absorpt_process_details 'ABSORP in NRCVAX (Gabe et al., 1989)'
_exptl_crystal_colour 'clear light yellow'
_exptl_crystal_density_diffrn 1.3228
_exptl_crystal_density_meas ?
_exptl_crystal_density_method none
_exptl_crystal_description block
_exptl_crystal_F_000 2320.0
_exptl_crystal_size_max .27
_exptl_crystal_size_mid .15
_exptl_crystal_size_min .14
_refine_diff_density_max .719
_refine_diff_density_min -.273
_refine_ls_extinction_coef .000029(8)
_refine_ls_extinction_method 'SHELXL96 (Sheldrick, 1996)'
_refine_ls_goodness_of_fit_all .777
_refine_ls_goodness_of_fit_ref .981
_refine_ls_hydrogen_treatment constr
_refine_ls_matrix_type full
_refine_ls_number_parameters 384
_refine_ls_number_reflns 5238
_refine_ls_number_restraints 297
_refine_ls_restrained_S_all .757
_refine_ls_restrained_S_obs .931
_refine_ls_R_factor_all .1056
_refine_ls_R_factor_gt .0430
_refine_ls_shift/su_max .001
_refine_ls_shift/su_mean .000
_refine_ls_structure_factor_coef Fsqd
_refine_ls_weighting_details 'w = 1/[\s^2^(Fo^2^)+(0.0212P)^2^] where P=(Fo^2^+2Fc^2^)/3'
_refine_ls_weighting_scheme calc
_refine_ls_wR_factor_all .0891
_refine_ls_wR_factor_ref .0765
_reflns_number_gt 2611
_reflns_number_total 5238
_reflns_threshold_expression I>2\s(I)
_cod_data_source_file fr1246.cif
_cod_data_source_block I
_cod_depositor_comments
;
The following automatic conversions were performed:
'_symmetry_cell_setting' value 'Monoclinic' changed to 'monoclinic'
according to '/home/saulius/struct/CIF-dictionaries/cif_core.dic'
dictionary named 'cif_core.dic' version 2.4.1 from 2010-06-29.

Automatic conversion script
Id: cif_fix_enum 1527 2010-12-29 10:47:43Z saulius 

The following automatic conversions were performed:

'_symmetry_cell_setting' value 'Monoclinic' changed to 'monoclinic'
according to /home/saulius/struct/CIF-dictionaries/cif_core.dic
dictionary named 'cif_core.dic' version 2.4.1 from 2010-06-29.

Automatic conversion script
Id: cif_fix_values 1715 2011-07-08 13:25:40Z adriana 

The following automatic conversions were performed:

'_exptl_crystal_density_meas' value 'not measured' was changed to '?'
- the value is perceived as not measured.

Automatic conversion script
Id: cif_fix_values 3008 2015-01-20 13:52:24Z robertas 
;
_cod_original_sg_symbol_H-M 'C 2/c'
_cod_database_code 2010909
_cod_database_fobs_code 2010909

loop_
_symmetry_equiv_pos_as_xyz
'x, y, z'
'-x, y, -z+1/2'
'x+1/2, y+1/2, z'
'-x+1/2, y+1/2, -z+1/2'
'-x, -y, -z'
'x, -y, z-1/2'
'-x+1/2, -y+1/2, -z'
'x+1/2, -y+1/2, z-1/2'

loop_
_atom_site_label
_atom_site_fract_x
_atom_site_fract_y
_atom_site_fract_z
_atom_site_U_iso_or_equiv
_atom_site_adp_type
_atom_site_calc_flag
_atom_site_refinement_flags
_atom_site_occupancy
_atom_site_disorder_group
_atom_site_type_symbol
Br .476522(19) .24799(4) .03476(2) .04327(13) Uani d . 1 . Br
Mg .51258(5) .26637(10) .17051(6) .0268(3) Uani d . 1 . Mg
O .60560(10) .2654(2) .14575(12) .0343(6) Uani d . 1 . O
N .55995(13) .2706(2) .26922(14) .0270(7) Uani d . 1 . N
C1 .64631(16) .2749(3) .20501(19) .0393(11) Uani d . 1 . C
H1A .6682 .3414 .2021 .047 Uiso calc R 1 . H
H1B .6737 .2154 .2058 .047 Uiso calc R 1 . H
C2 .61264(17) .2742(3) .27128(18) .0304(9) Uani d . 1 . C
C3 .65322(17) .2807(3) .3368(2) .0508(13) Uani d . 1 . C
H3A .6747 .3470 .3367 .076 Uiso calc R 1 . H
H3B .6801 .2213 .3376 .076 Uiso calc R 1 . H
H3C .6307 .2778 .3780 .076 Uiso calc R 1 . H
C4 .63271(16) .2473(3) .08056(17) .0399(9) Uani d . 1 . C
H4A .6029 .2267 .0446 .048 Uiso calc R 1 . H
H4B .6601 .1881 .0867 .048 Uiso calc R 1 . H
C5 .66437(18) .3434(3) .0556(2) .0361(10) Uani d . 1 . C
C6 .63239(18) .4317(3) .0306(2) .0416(11) Uani d . 1 . C
H6 .5917 .4298 .0297 .050 Uiso calc R 1 . H
C7 .6597(2) .5212(4) .0074(2) .0460(12) Uani d . 1 . C
H7 .6376 .5800 -.0088 .055 Uiso calc R 1 . H
C8 .72094(18) .5250(3) .0078(2) .0399(10) Uani d . 1 . C
C9 .7509(2) .6146(4) -.0161(2) .0549(14) Uani d . 1 . C
H9 .7299 .6733 -.0344 .066 Uiso calc R 1 . H
C10 .8105(2) .6166(4) -.0130(2) .0612(14) Uani d . 1 . C
H10 .8298 .6773 -.0284 .073 Uiso calc R 1 . H
C11 .8425(2) .5305(4) .0126(2) .0543(14) Uani d . 1 . C
H11 .8832 .5332 .0145 .065 Uiso calc R 1 . H
C12 .81522(19) .4415(4) .0351(2) .0490(12) Uani d . 1 . C
H12 .8373 .3830 .0517 .059 Uiso calc R 1 . H
C13 .75354(18) .4365(4) .0337(2) .0410(11) Uani d . 1 . C
C14 .72395(18) .3470(3) .0575(2) .0410(11) Uani d . 1 . C
H14 .7453 .2883 .0751 .049 Uiso calc R 1 . H
O21 .51396(12) .43569(19) .15512(14) .0360(7) Uani d . 1 . O
C22 .55903(18) .5079(3) .1804(2) .0390(10) Uani d . 1 . C
H22A .5967 .4852 .1647 .047 Uiso calc R 1 . H
H22B .5613 .5104 .2316 .047 Uiso calc R 1 . H
C23 .5426(2) .6169(3) .1499(2) .0532(14) Uani d . 1 . C
H23A .5529 .6737 .1834 .064 Uiso calc R 1 . H
H23B .5619 .6300 .1065 .064 Uiso calc R 1 . H
C24 .4780(2) .6100(3) .1362(2) .0515(14) Uani d . 1 . C
H24A .4646 .6572 .0978 .062 Uiso calc R 1 . H
H24B .4576 .6281 .1781 .062 Uiso calc R 1 . H
C25 .46919(19) .4950(3) .1165(2) .0474(12) Uani d . 1 . C
H25A .4308 .4708 .1289 .057 Uiso calc R 1 . H
H25B .4723 .4853 .0661 .057 Uiso calc R 1 . H
O31 .51366(12) .09292(19) .16760(14) .0335(7) Uani d . 1 . O
C32 .5557(2) .0302(3) .1348(2) .0523(13) Uani d . 1 . C
H32A .5943 .0421 .1574 .063 Uiso calc R 1 . H
H32B .5567 .0489 .0852 .063 Uiso calc R 1 . H
C33 .5379(2) -.0836(3) .1428(3) .0609(16) Uani d . 1 . C
H33A .5500 -.1114 .1891 .073 Uiso calc R 1 . H
H33B .5537 -.1288 .1068 .073 Uiso calc R 1 . H
C34 .4727(2) -.0748(4) .1332(3) .0706(18) Uani d . 1 . C
H34A .4539 -.1303 .1597 .085 Uiso calc R 1 . H
H34B .4599 -.0812 .0837 .085 Uiso calc R 1 . H
C35 .45876(18) .0358(3) .1612(2) .0422(11) Uani d . 1 . C
H35A .4312 .0727 .1288 .051 Uiso calc R 1 . H
H35B .4419 .0302 .2068 .051 Uiso calc R 1 . H
C41 .2490(4) .0379(7) .2561(4) .081(2) Uani d PDU .891(7) -1 C
C42 .2238(4) .0966(8) .2032(4) .086(2) Uani d PDU .891(7) -1 C
H42 .2346 .0852 .1572 .104 Uiso calc PR .891(7) -1 H
C43 .1825(4) .1728(8) .2156(5) .100(3) Uani d PDU .891(7) -1 C
H43 .1662 .2136 .1783 .120 Uiso calc PR .891(7) -1 H
C44 .1648(4) .1895(9) .2833(5) .112(3) Uani d PDU .891(7) -1 C
H44 .1371 .2418 .2922 .134 Uiso calc PR .891(7) -1 H
C45 .1883(4) .1293(8) .3349(4) .097(3) Uani d PDU .891(7) -1 C
H45 .1759 .1379 .3804 .117 Uiso calc PR .891(7) -1 H
C46 .2308(5) .0540(9) .3228(4) .088(3) Uani d PDU .891(7) -1 C
H46 .2473 .0139 .3604 .106 Uiso calc PR .891(7) -1 H
C47 .2963(4) -.0418(7) .2422(5) .136(4) Uani d PDU .891(7) -1 C
H47A .3278 -.0058 .2208 .203 Uiso calc PR .891(7) -1 H
H47B .2807 -.0969 .2109 .203 Uiso calc PR .891(7) -1 H
H47C .3104 -.0738 .2860 .203 Uiso calc PR .891(7) -1 H
C51 .209(4) .147(6) .211(3) .091(9) Uani d PDU .109(7) -2 C
C52 .247(3) .071(5) .194(3) .085(9) Uani d PDU .109(7) -2 C
H52 .2601 .0677 .1488 .102 Uiso calc PR .109(7) -2 H
C53 .267(4) -.002(6) .244(3) .096(10) Uani d PDU .109(7) -2 C
H53 .2850 -.0654 .2307 .115 Uiso calc PR .109(7) -2 H
C54 .260(3) .019(5) .315(3) .096(9) Uani d PDU .109(7) -2 C
H54 .2831 -.0154 .3502 .115 Uiso calc PR .109(7) -2 H
C55 .219(4) .088(8) .331(3) .094(10) Uani d PDU .109(7) -2 C
H55 .2094 .0964 .3779 .113 Uiso calc PR .109(7) -2 H
C56 .190(2) .149(5) .279(3) .092(8) Uani d PDU .109(7) -2 C
H56 .1582 .1914 .2897 .110 Uiso calc PR .109(7) -2 H
C57 .188(2) .231(4) .158(3) .123(16) Uani d PDU .109(7) -2 C
H57A .1780 .2952 .1826 .185 Uiso calc PR .109(7) -2 H
H57B .1551 .2044 .1307 .185 Uiso calc PR .109(7) -2 H
H57C .2195 .2463 .1279 .185 Uiso calc PR .109(7) -2 H

loop_
_atom_site_aniso_label
_atom_site_aniso_U_11
_atom_site_aniso_U_22
_atom_site_aniso_U_33
_atom_site_aniso_U_12
_atom_site_aniso_U_13
_atom_site_aniso_U_23
Br .0588(3) .0443(2) .02624(19) -.0038(3) -.00125(16) -.0006(3)
Mg .0334(7) .0233(7) .0238(6) -.0022(6) .0030(5) .0004(6)
O .0363(14) .0388(17) .0282(13) .0002(14) .0046(11) -.0012(14)
N .0367(17) .0159(17) .0284(15) .0013(14) .0033(13) -.0008(13)
C1 .036(2) .044(3) .038(2) .001(2) -.0012(18) .003(2)
C2 .043(2) .023(2) .0245(19) .0006(18) -.0023(17) .0003(15)
C3 .044(3) .066(4) .042(3) .001(2) -.003(2) -.002(2)
C4 .048(2) .040(2) .033(2) .001(3) .0128(17) -.006(2)
C5 .041(3) .038(2) .031(2) .000(2) .0092(19) -.0027(19)
C6 .032(2) .053(3) .039(3) .001(2) -.001(2) .002(2)
C7 .048(3) .054(3) .035(3) .003(2) -.006(2) .005(2)
C8 .040(3) .049(3) .030(2) -.007(2) .0003(19) .000(2)
C9 .063(3) .051(3) .050(4) -.012(3) -.006(3) .006(2)
C10 .060(4) .069(4) .055(3) -.025(3) .006(3) -.003(3)
C11 .038(3) .080(4) .045(3) -.010(3) .006(2) -.012(3)
C12 .041(3) .063(3) .044(3) -.003(3) .012(2) -.005(2)
C13 .038(3) .053(3) .033(2) -.003(2) .007(2) -.003(2)
C14 .040(3) .043(3) .040(3) .006(2) .007(2) .000(2)
O21 .0436(19) .0233(14) .0395(17) -.0014(14) -.0113(14) .0078(13)
C22 .050(3) .028(2) .038(2) -.008(2) -.002(2) -.0036(19)
C23 .063(4) .029(3) .066(4) -.007(2) -.004(3) .011(2)
C24 .073(4) .032(3) .051(3) .013(2) .014(3) .011(2)
C25 .051(3) .034(2) .056(3) .011(2) -.014(2) .004(2)
O31 .0427(19) .0238(14) .0344(17) -.0006(13) .0058(14) -.0084(12)
C32 .061(3) .032(3) .066(3) .007(2) .016(3) -.002(2)
C33 .098(5) .025(3) .060(4) .006(3) .013(3) -.008(2)
C34 .076(4) .042(3) .093(5) -.011(3) .002(4) -.028(3)
C35 .051(3) .037(2) .039(3) -.013(2) -.002(2) -.006(2)
C41 .096(7) .081(6) .066(4) -.046(4) -.001(4) -.016(4)
C42 .083(7) .127(8) .050(4) -.055(5) .003(4) .000(5)
C43 .079(7) .128(7) .091(5) -.043(5) -.011(5) .022(6)
C44 .083(7) .128(8) .125(7) -.044(5) .022(5) .000(6)
C45 .106(8) .115(8) .073(5) -.065(5) .024(5) -.018(5)
C46 .117(8) .098(8) .050(4) -.058(5) .005(4) -.007(4)
C47 .096(8) .133(8) .176(9) -.020(5) .002(6) -.047(6)
C51 .077(19) .118(19) .076(14) -.064(15) -.013(16) -.001(15)
C52 .08(2) .106(18) .068(15) -.078(15) -.008(16) -.014(15)
C53 .10(2) .10(2) .090(17) -.060(17) .006(19) -.008(17)
C54 .11(2) .102(19) .078(15) -.067(15) -.003(18) .004(17)
C55 .11(2) .10(2) .074(15) -.074(16) .009(17) -.005(16)
C56 .078(18) .109(18) .088(15) -.070(14) .005(15) -.005(15)
C57 .07(3) .18(4) .12(3) -.06(3) -.02(3) .05(3)

loop_
_atom_type_symbol
_atom_type_description
_atom_type_scat_dispersion_real
_atom_type_scat_dispersion_imag
_atom_type_scat_source
Br Br -.6763 1.2805 'International Tables Vol C Tables 4.2.6.8 and 6.1.1.4'
Mg Mg .1650 .1770 'International Tables Vol C Tables 4.2.6.8 and 6.1.1.4'
O O .0492 .0322 'International Tables Vol C Tables 4.2.6.8 and 6.1.1.4'
N N .0311 .0180 'International Tables Vol C Tables 4.2.6.8 and 6.1.1.4'
C C .0181 .0091 'International Tables Vol C Tables 4.2.6.8 and 6.1.1.4'
H H .0000 .0000 'International Tables Vol C Tables 4.2.6.8 and 6.1.1.4'

loop_
_geom_angle_atom_site_label_1
_geom_angle_atom_site_label_2
_geom_angle_atom_site_label_3
_geom_angle_site_symmetry_1
_geom_angle_site_symmetry_3
_geom_angle
_geom_angle_publ_flag
N Mg N 2_655 . 84.11(14) y
N Mg O21 2_655 . 93.97(12) y
N Mg O21 . . 94.93(11) y
N Mg O31 2_655 . 92.89(11) y
N Mg O31 . . 92.39(11) y
O21 Mg O31 . . 170.45(11) y
N Mg O 2_655 . 158.78(12) y
N Mg O . . 74.68(12) y
O21 Mg O . . 87.37(11) y
O31 Mg O . . 88.65(11) y
N Mg Br 2_655 . 108.75(11) y
N Mg Br . . 166.72(9) y
O21 Mg Br . . 87.64(8) y
O31 Mg Br . . 83.86(8) y
O Mg Br . . 92.46(10) y
C1 O C4 . . 113.4(3) y
C1 O Mg . . 115.3(2) y
C4 O Mg . . 131.0(2) y
C2 N Mg . 2_655 144.7(3) y
C2 N Mg . . 119.5(3) y
Mg N Mg 2_655 . 95.81(14) y
O C1 C2 . . 108.3(3) y
O C1 H1A . . 110.05 ?
C2 C1 H1A . . 110.0 ?
O C1 H1B . . 110.0 ?
C2 C1 H1B . . 110.0 ?
H1A C1 H1B . . 108.4 ?
N C2 C3 . . 126.5(4) y
N C2 C1 . . 122.1(3) y
C3 C2 C1 . . 111.4(3) y
C2 C3 H3A . . 109.5 ?
C2 C3 H3B . . 109.5 ?
H3A C3 H3B . . 109.5 ?
C2 C3 H3C . . 109.5 ?
H3A C3 H3C . . 109.5 ?
H3B C3 H3C . . 109.5 ?
O C4 C5 . . 113.0(3) ?
O C4 H4A . . 108.98 ?
C5 C4 H4A . . 109.0 ?
O C4 H4B . . 109.0 ?
C5 C4 H4B . . 109.0 ?
H4A C4 H4B . . 107.8 ?
C14 C5 C6 . . 119.3(4) ?
C14 C5 C4 . . 121.5(4) ?
C6 C5 C4 . . 119.1(4) ?
C7 C6 C5 . . 121.0(4) ?
C7 C6 H6 . . 119.5 ?
C5 C6 H6 . . 119.5 ?
C6 C7 C8 . . 120.2(4) ?
C6 C7 H7 . . 119.9 ?
C8 C7 H7 . . 119.9 ?
C9 C8 C13 . . 118.6(4) ?
C9 C8 C7 . . 122.3(4) ?
C13 C8 C7 . . 119.2(4) ?
C10 C9 C8 . . 120.6(5) ?
C10 C9 H9 . . 119.7 ?
C8 C9 H9 . . 119.7 ?
C9 C10 C11 . . 121.0(5) ?
C9 C10 H10 . . 119.5 ?
C11 C10 H10 . . 119.5 ?
C12 C11 C10 . . 120.3(5) ?
C12 C11 H11 . . 119.9 ?
C10 C11 H11 . . 119.9 ?
C11 C12 C13 . . 120.7(5) ?
C11 C12 H12 . . 119.7 ?
C13 C12 H12 . . 119.7 ?
C14 C13 C8 . . 118.8(4) ?
C14 C13 C12 . . 122.3(4) ?
C8 C13 C12 . . 118.9(4) ?
C5 C14 C13 . . 121.5(4) ?
C5 C14 H14 . . 119.2 ?
C13 C14 H14 . . 119.2 ?
C25 O21 C22 . . 109.2(3) ?
C25 O21 Mg . . 124.4(2) ?
C22 O21 Mg . . 126.4(2) ?
O21 C22 C23 . . 106.1(3) ?
O21 C22 H22A . . 110.5 ?
C23 C22 H22A . . 110.5 ?
O21 C22 H22B . . 110.5 ?
C23 C22 H22B . . 110.5 ?
H22A C22 H22B . . 108.7 ?
C24 C23 C22 . . 103.8(4) ?
C24 C23 H23A . . 111.0 ?
C22 C23 H23A . . 111.0 ?
C24 C23 H23B . . 111.0 ?
C22 C23 H23B . . 111.0 ?
H23A C23 H23B . . 109.0 ?
C23 C24 C25 . . 102.5(4) ?
C23 C24 H24A . . 111.3 ?
C25 C24 H24A . . 111.3 ?
C23 C24 H24B . . 111.3 ?
C25 C24 H24B . . 111.3 ?
H24A C24 H24B . . 109.2 ?
O21 C25 C24 . . 106.6(4) ?
O21 C25 H25A . . 110.4 ?
C24 C25 H25A . . 110.4 ?
O21 C25 H25B . . 110.4 ?
C24 C25 H25B . . 110.4 ?
H25A C25 H25B . . 108.6 ?
C32 O31 C35 . . 107.7(3) ?
C32 O31 Mg . . 125.0(2) ?
C35 O31 Mg . . 118.9(2) ?
O31 C32 C33 . . 106.5(4) ?
O31 C32 H32A . . 110.4 ?
C33 C32 H32A . . 110.4 ?
O31 C32 H32B . . 110.4 ?
C33 C32 H32B . . 110.4 ?
H32A C32 H32B . . 108.6 ?
C32 C33 C34 . . 101.3(4) ?
C32 C33 H33A . . 111.5 ?
C34 C33 H33A . . 111.5 ?
C32 C33 H33B . . 111.5 ?
C34 C33 H33B . . 111.5 ?
H33A C33 H33B . . 109.3 ?
C33 C34 C35 . . 104.6(4) ?
C33 C34 H34A . . 110.8 ?
C35 C34 H34A . . 110.8 ?
C33 C34 H34B . . 110.8 ?
C35 C34 H34B . . 110.8 ?
H34A C34 H34B . . 108.9 ?
O31 C35 C34 . . 106.1(4) ?
O31 C35 H35A . . 110.5 ?
C34 C35 H35A . . 110.5 ?
O31 C35 H35B . . 110.5 ?
C34 C35 H35B . . 110.5 ?
H35A C35 H35B . . 108.7 ?
C42 C41 C46 . . 118.0(9) ?
C42 C41 C47 . . 120.8(8) ?
C46 C41 C47 . . 121.2(9) ?
C41 C42 C43 . . 121.3(8) ?
C41 C42 H42 . . 119.4 ?
C43 C42 H42 . . 119.4 ?
C42 C43 C44 . . 120.4(9) ?
C42 C43 H43 . . 119.8 ?
C44 C43 H43 . . 119.8 ?
C45 C44 C43 . . 118.2(10) ?
C45 C44 H44 . . 120.9 ?
C43 C44 H44 . . 120.9 ?
C44 C45 C46 . . 121.6(9) ?
C44 C45 H45 . . 119.2 ?
C46 C45 H45 . . 119.2 ?
C41 C46 C45 . . 120.5(9) ?
C41 C46 H46 . . 119.8 ?
C45 C46 H46 . . 119.8 ?
C41 C47 H47A . . 109.5 ?
C41 C47 H47B . . 109.5 ?
H47A C47 H47B . . 109.5 ?
C41 C47 H47C . . 109.5 ?
H47A C47 H47C . . 109.5 ?
H47B C47 H47C . . 109.5 ?
C52 C51 C56 . . 119(2) ?
C52 C51 C57 . . 120(3) ?
C56 C51 C57 . . 121(3) ?
C51 C52 C53 . . 120(3) ?
C51 C52 H52 . . 120.1 ?
C53 C52 H52 . . 120 ?
C52 C53 C54 . . 119(3) ?
C52 C53 H53 . . 120 ?
C54 C53 H53 . . 120 ?
C55 C54 C53 . . 118(3) ?
C55 C54 H54 . . 121 ?
C53 C54 H54 . . 121 ?
C54 C55 C56 . . 121(3) ?
C54 C55 H55 . . 120 ?
C56 C55 H55 . . 120 ?
C51 C56 C55 . . 120(3) ?
C51 C56 H56 . . 120 ?
C55 C56 H56 . . 120 ?
C51 C57 H57A . . 109 ?
C51 C57 H57B . . 109 ?
H57A C57 H57B . . 109.5 ?
C51 C57 H57C . . 109 ?
H57A C57 H57C . . 109.47 ?
H57B C57 H57C . . 109.47 ?

loop_
_geom_bond_atom_site_label_1
_geom_bond_atom_site_label_2
_geom_bond_site_symmetry_2
_geom_bond_distance
_geom_bond_publ_flag
Br Mg . 2.693(2) y
Mg N 2_655 2.090(3) y
Mg N . 2.129(3) y
Mg O21 . 2.148(3) y
Mg O31 . 2.180(3) y
Mg O . 2.229(3) y
O C1 . 1.436(4) y
O C4 . 1.447(4) y
N C2 . 1.217(4) y
N Mg 2_655 2.090(3) ?
C1 C2 . 1.526(5) y
C1 H1A . .9800 ?
C1 H1B . .9800 ?
C2 C3 . 1.525(5) y
C3 H3A . .9700 ?
C3 H3B . .9700 ?
C3 H3C . .9700 ?
C4 C5 . 1.504(5) y
C4 H4A . .9800 ?
C4 H4B . .9800 ?
C5 C14 . 1.377(5) ?
C5 C6 . 1.403(5) ?
C6 C7 . 1.375(5) ?
C6 H6 . .9400 ?
C7 C8 . 1.417(6) ?
C7 H7 . .9400 ?
C8 C9 . 1.412(6) ?
C8 C13 . 1.417(6) ?
C9 C10 . 1.377(7) ?
C9 H9 . .9400 ?
C10 C11 . 1.384(6) ?
C10 H10 . .9400 ?
C11 C12 . 1.366(6) ?
C11 H11 . .9400 ?
C12 C13 . 1.426(5) ?
C12 H12 . .9400 ?
C13 C14 . 1.405(5) ?
C14 H14 . .9400 ?
O21 C25 . 1.444(4) ?
O21 C22 . 1.444(4) ?
C22 C23 . 1.527(5) ?
C22 H22A . .9800 ?
C22 H22B . .9800 ?
C23 C24 . 1.504(6) ?
C23 H23A . .9800 ?
C23 H23B . .9800 ?
C24 C25 . 1.504(5) ?
C24 H24A . .9800 ?
C24 H24B . .9800 ?
C25 H25A . .9800 ?
C25 H25B . .9800 ?
O31 C32 . 1.425(4) ?
O31 C35 . 1.457(4) ?
C32 C33 . 1.498(5) ?
C32 H32A . .9800 ?
C32 H32B . .9800 ?
C33 C34 . 1.512(7) ?
C33 H33A . .9800 ?
C33 H33B . .9800 ?
C34 C35 . 1.531(5) ?
C34 H34A . .9800 ?
C34 H34B . .9800 ?
C35 H35A . .9800 ?
C35 H35B . .9800 ?
C41 C42 . 1.356(10) ?
C41 C46 . 1.383(9) ?
C41 C47 . 1.517(10) ?
C42 C43 . 1.382(10) ?
C42 H42 . .9400 ?
C43 C44 . 1.396(10) ?
C43 H43 . .9400 ?
C44 C45 . 1.335(10) ?
C44 H44 . .9400 ?
C45 C46 . 1.393(10) ?
C45 H45 . .9400 ?
C46 H46 . .9400 ?
C47 H47A . .9700 ?
C47 H47B . .9700 ?
C47 H47C . .9700 ?
C51 C52 . 1.36(2) ?
C51 C56 . 1.39(2) ?
C51 C57 . 1.52(2) ?
C52 C53 . 1.38(2) ?
C52 H52 . .9400 ?
C53 C54 . 1.40(2) ?
C53 H53 . .9400 ?
C54 C55 . 1.34(2) ?
C54 H54 . .9400 ?
C55 C56 . 1.39(2) ?
C55 H55 . .9400 ?
C56 H56 . .9400 ?
C57 H57A . .9700(15) ?
C57 H57B . .9700 ?
C57 H57C . .970(2) ?

loop_
_geom_torsion_atom_site_label_1
_geom_torsion_atom_site_label_2
_geom_torsion_atom_site_label_3
_geom_torsion_atom_site_label_4
_geom_torsion_site_symmetry_1
_geom_torsion_site_symmetry_4
_geom_torsion
N Mg O C1 2_655 . -2.2(5)
N Mg O C1 . . -3.9(2)
O21 Mg O C1 . . 92.0(2)
O31 Mg O C1 . . -96.7(2)
Br Mg O C1 . . 179.5(2)
N Mg O C4 2_655 . 171.5(3)
N Mg O C4 . . 169.8(3)
O21 Mg O C4 . . -94.3(3)
O31 Mg O C4 . . 77.0(3)
Br Mg O C4 . . -6.8(3)
N Mg N C2 2_655 . -177.0(2)
O21 Mg N C2 . . -83.5(3)
O31 Mg N C2 . . 90.3(3)
O Mg N C2 . . 2.4(3)
Br Mg N C2 . . 17.1(6)
N Mg N Mg 2_655 2_655 2.94(16)
O21 Mg N Mg . 2_655 96.43(12)
O31 Mg N Mg . 2_655 -89.72(12)
O Mg N Mg . 2_655 -177.67(12)
Br Mg N Mg . 2_655 -162.9(3)
C4 O C1 C2 . . -170.3(3)
Mg O C1 C2 . . 4.5(4)
Mg N C2 C3 2_655 . -1.7(7)
Mg N C2 C3 . . 178.2(3)
Mg N C2 C1 2_655 . 179.5(3)
Mg N C2 C1 . . -.5(5)
O C1 C2 N . . -2.8(5)
O C1 C2 C3 . . 178.3(3)
C1 O C4 C5 . . -70.6(4)
Mg O C4 C5 . . 115.6(3)
O C4 C5 C14 . . 108.6(4)
O C4 C5 C6 . . -70.6(5)
C14 C5 C6 C7 . . .6(6)
C4 C5 C6 C7 . . 179.9(4)
C5 C6 C7 C8 . . .6(7)
C6 C7 C8 C9 . . 179.3(4)
C6 C7 C8 C13 . . -1.3(6)
C13 C8 C9 C10 . . -1.4(7)
C7 C8 C9 C10 . . 178.0(4)
C8 C9 C10 C11 . . 1.1(7)
C9 C10 C11 C12 . . .1(8)
C10 C11 C12 C13 . . -1.0(7)
C9 C8 C13 C14 . . -179.9(4)
C7 C8 C13 C14 . . .7(6)
C9 C8 C13 C12 . . .5(6)
C7 C8 C13 C12 . . -178.9(4)
C11 C12 C13 C14 . . -178.9(4)
C11 C12 C13 C8 . . .7(6)
C6 C5 C14 C13 . . -1.2(6)
C4 C5 C14 C13 . . 179.5(4)
C8 C13 C14 C5 . . .6(6)
C12 C13 C14 C5 . . -179.8(4)
N Mg O21 C25 2_655 . -65.3(3)
N Mg O21 C25 . . -149.7(3)
O31 Mg O21 C25 . . 70.5(8)
O Mg O21 C25 . . 135.9(3)
Br Mg O21 C25 . . 43.4(3)
N Mg O21 C22 2_655 . 115.4(3)
N Mg O21 C22 . . 31.0(3)
O31 Mg O21 C22 . . -108.9(7)
O Mg O21 C22 . . -43.4(3)
Br Mg O21 C22 . . -136.0(3)
C25 O21 C22 C23 . . -4.7(5)
Mg O21 C22 C23 . . 174.7(3)
O21 C22 C23 C24 . . 24.3(5)
C22 C23 C24 C25 . . -33.5(5)
C22 O21 C25 C24 . . -16.9(5)
Mg O21 C25 C24 . . 163.7(3)
C23 C24 C25 O21 . . 31.5(5)
N Mg O31 C32 2_655 . -177.8(3)
N Mg O31 C32 . . -93.6(3)
O21 Mg O31 C32 . . 46.4(8)
O Mg O31 C32 . . -19.0(3)
Br Mg O31 C32 . . 73.6(3)
N Mg O31 C35 2_655 . 38.1(3)
N Mg O31 C35 . . 122.3(3)
O21 Mg O31 C35 . . -97.7(7)
O Mg O31 C35 . . -163.1(3)
Br Mg O31 C35 . . -70.4(3)
C35 O31 C32 C33 . . -29.9(5)
Mg O31 C32 C33 . . -177.3(3)
O31 C32 C33 C34 . . 37.7(5)
C32 C33 C34 C35 . . -30.7(5)
C32 O31 C35 C34 . . 9.4(5)
Mg O31 C35 C34 . . 159.1(3)
C33 C34 C35 O31 . . 14.2(5)
C46 C41 C42 C43 . . 2.1(15)
C47 C41 C42 C43 . . -177.1(7)
C41 C42 C43 C44 . . -1.4(13)
C42 C43 C44 C45 . . -.8(13)
C43 C44 C45 C46 . . 2.2(13)
C42 C41 C46 C45 . . -.7(15)
C47 C41 C46 C45 . . 178.5(7)
C44 C45 C46 C41 . . -1.5(14)
C56 C51 C52 C53 . . 0(13)
C57 C51 C52 C53 . . 177(8)
C51 C52 C53 C54 . . -17(13)
C52 C53 C54 C55 . . 21(13)
C53 C54 C55 C56 . . -9(16)
C52 C51 C56 C55 . . 13(14)
C57 C51 C56 C55 . . -165(9)
C54 C55 C56 C51 . . -8(16)
